data_2240256
loop_
_publ_author_name
'Nishibori, Eiji'
'Aoyagi, Shinobu'
'Sakata, Makoto'
'Sakamoto, Ryota'
'Nishihara, Hiroshi'

_publ_section_title
;
 Crystal structure of
 (<i>Z</i>)-1-(ferrocenylethynyl)-10-(phenylimino)anthracen-9(10<i>H</i>)-one
 from synchrotron X-ray powder diffraction
;
_journal_coeditor_code CV5475
_journal_issue 12
_journal_name_full 'Acta Crystallographica Section E'
_journal_page_first 573
_journal_page_last 576
_journal_paper_doi 10.1107/S1600536814025252
_journal_volume 70
_journal_year 2014
_chemical_formula_analytical 'C32 H21 Fe N  O'
_chemical_formula_iupac '[Fe (C5 H5) (C27 H16 N O)]'
_chemical_formula_moiety 'C32 H21 Fe N  O'
_chemical_formula_structural 'C32 H21 Fe N  O'
_chemical_formula_sum 'C32 H21 Fe N O'
_chemical_formula_weight 491.35
_chemical_name_systematic
;
(<i>Z</i>)-1-(Ferrocenylethynyl)-10-(phenylimino)anthracen-9(10<i>H</i>)-one
;
_space_group_IT_number 14
_symmetry_cell_setting monoclinic
_symmetry_space_group_name_Hall '-P 2yn'
_symmetry_space_group_name_H-M 'P 1 21/n 1'
_cell_angle_alpha 90
_cell_angle_beta 99.070(2)
_cell_angle_gamma 90
_cell_formula_units_Z 4
_cell_length_a 15.9542(3)
_cell_length_b 8.5087(2)
_cell_length_c 16.7212(4)
_cell_measurement_temperature 100
_cell_volume 2241.51(9)
_computing_cell_refinement
;
<i>SP</i> (Nishibori <i>et al.</i>,  2007)
;
_computing_data_collection
;
local software (Nishibori <i>et al.</i>,  2001)
;
_computing_molecular_graphics
;
<i>PyMOL</i> (DeLano, 2002)
;
_computing_publication_material
;
publCIF (Westrip, 2010)
;
_computing_structure_refinement
;
<i>SP</i> (Nishibori <i>et al.</i>,  2007)
;
_computing_structure_solution
;
<i>GAIA</i> (Nishibori <i>et al.</i>,  2008)
;
_diffrn_ambient_temperature 100
_diffrn_measurement_device_type 'large Debye-Scherrer camera'
_diffrn_radiation_monochromator Si(111)
_diffrn_radiation_type synchrotron
_diffrn_radiation_wavelength 0.80200
_exptl_absorpt_coefficient_mu 0.964
_exptl_crystal_density_diffrn 1.456
_exptl_crystal_F_000 1016.0
_pd_block_diffractogram_id 2014-10-22T19:00|1FcAqPHI-100|E._Nishibori|LDScamera.BL02B2.SPring8
_pd_char_colour orange
_pd_meas_2theta_range_inc 0.010
_pd_meas_2theta_range_max 78.680
_pd_meas_2theta_range_min 0.010
_pd_meas_number_of_points 7868
_pd_meas_scan_method fixed
_pd_proc_2theta_range_inc 0.010
_pd_proc_2theta_range_max 50.000
_pd_proc_2theta_range_min 2.000
_pd_proc_info_data_reduction none
_pd_proc_info_excluded_regions none
_pd_proc_ls_background_function 'split-Pearson7 and polynomial function'
_pd_proc_ls_pref_orient_corr none
_pd_proc_ls_profile_function split-Pseudo-Voigt
_pd_proc_ls_prof_R_factor 0.010
_pd_proc_ls_prof_wR_expected 0.01
_pd_proc_ls_prof_wR_factor 0.020
_pd_proc_wavelength 0.80200
_pd_spec_mounting capillary
_pd_spec_mount_mode transmission
_pd_spec_shape cylinder
_pd_spec_size_axial 3
_pd_spec_size_equat 0.4
_refine_diff_density_max 0.208
_refine_diff_density_min -0.218
_refine_ls_extinction_method none
_refine_ls_goodness_of_fit_all 2.56
_refine_ls_hydrogen_treatment refall
_refine_ls_matrix_type full
_refine_ls_number_constraints 0
_refine_ls_number_parameters 180
_refine_ls_number_restraints 241
_refine_ls_restrained_S_all 1.8
_refine_ls_R_factor_all 0.040
_refine_ls_shift/su_max 0.02
_refine_ls_structure_factor_coef Inet
_refine_ls_weighting_scheme sigma
_cod_data_source_file cv5475sup1.cif
_cod_data_source_block I
_cod_original_sg_symbol_H-M 'P 21/n'
_cod_original_formula_sum 'C32 H21 Fe N  O'
_cod_database_code 2240256
_cod_database_fobs_code 2240256

loop_
_symmetry_equiv_pos_site_id
_symmetry_equiv_pos_as_xyz
1 x,y,z
2 1/2-x,1/2+y,1/2-z
3 -x,-y,-z
4 1/2+x,1/2-y,1/2+z

loop_
_atom_site_type_symbol
_atom_site_label
_atom_site_fract_x
_atom_site_fract_y
_atom_site_fract_z
_atom_site_U_iso_or_equiv
_atom_site_adp_type
_atom_site_calc_flag
_atom_site_occupancy
_atom_site_symmetry_multiplicity
C C1 0.1031(3) -0.0140(6) 0.7090(2) 0.062(6) Uiso d 1.00 1
C C2 0.0713(4) 0.1155(7) 0.7483(2) 0.062(6) Uiso d 1.00 1
C C3 0.0924(2) 0.1347(4) 0.8333(2) 0.062(6) Uiso d 1.00 1
C C4 0.1447(2) 0.0262(4) 0.8777(2) 0.062(6) Uiso d 1.00 1
C C5 0.1856(2) -0.0903(4) 0.8380(2) 0.062(6) Uiso d 1.00 1
C C6 0.1675(4) -0.1075(6) 0.7529(3) 0.062(6) Uiso d 1.00 1
C C7 0.1611(2) 0.0357(5) 0.9640(2) 0.062(6) Uiso d 1.00 1
C C8 0.0473(2) 0.2547(3) 0.8772(2) 0.062(6) Uiso d 1.00 1
C C9 -0.0113(4) 0.2770(7) 1.0844(2) 0.062(6) Uiso d 1.00 1
C C10 -0.0154(3) 0.2981(7) 1.0026(3) 0.062(6) Uiso d 1.00 1
C C11 0.0441(3) 0.2287(4) 0.9646(2) 0.062(6) Uiso d 1.00 1
C C12 0.0980(2) 0.1093(5) 1.0053(2) 0.062(6) Uiso d 1.00 1
C C13 0.1014(4) 0.0866(7) 1.0862(2) 0.062(6) Uiso d 1.00 1
C C14 0.0459(5) 0.1650(10) 1.1260(2) 0.062(6) Uiso d 1.00 1
O O15 0.2135(3) -0.0534(6) 1.0027(2) 0.125(6) Uiso d 1.00 1
N N16 -0.0023(3) 0.3603(5) 0.8385(3) 0.009(5) Uiso d 1.00 1
C C17 0.2217(3) -0.2172(6) 0.8904(3) 0.200(10) Uiso d 1.00 1
C C18 0.2734(2) -0.3221(5) 0.9182(2) 0.230(10) Uiso d 1.00 1
C C19 0.0064(2) 0.4110(3) 0.7568(2) 0.025(6) Uiso d 1.00 1
C C20 0.0868(2) 0.4571(8) 0.7408(3) 0.025(6) Uiso d 1.00 1
C C21 0.0943(3) 0.5259(9) 0.6656(4) 0.025(6) Uiso d 1.00 1
C C22 0.0209(4) 0.5620(10) 0.6101(3) 0.025(6) Uiso d 1.00 1
C C23 -0.0599(3) 0.5300(10) 0.6298(3) 0.025(6) Uiso d 1.00 1
C C24 -0.0669(2) 0.4640(8) 0.7053(3) 0.025(6) Uiso d 1.00 1
C C25 0.3354(2) -0.7069(3) 1.0118(2) 0.062(8) Uiso d 1.00 1
C C26 0.40750(10) -0.6142(3) 1.0390(2) 0.062(8) Uiso d 1.00 1
C C27 0.38950(10) -0.4585(4) 1.0129(2) 0.062(8) Uiso d 1.00 1
C C28 0.30610(10) -0.4548(4) 0.9695(2) 0.062(8) Uiso d 1.00 1
C C29 0.2727(2) -0.6084(4) 0.96890(10) 0.062(8) Uiso d 1.00 1
C C30 0.2582(2) -0.6324(4) 1.1771(2) 0.060(9) Uiso d 1.00 1
C C31 0.3326(2) -0.5478(5) 1.20630(10) 0.060(9) Uiso d 1.00 1
C C32 0.3193(2) -0.3895(4) 1.1825(2) 0.060(9) Uiso d 1.00 1
C C33 0.2366(2) -0.3765(4) 1.1386(2) 0.060(9) Uiso d 1.00 1
C C34 0.19880(10) -0.5266(4) 1.1354(2) 0.060(9) Uiso d 1.00 1
Fe FE35 0.30530(10) -0.5312(2) 1.08450(10) 0.0324(5) Uiso d 1.00 1
H H36 0.0822(5) -0.0379(8) 0.6558(2) 0.05 Uiso d 1.00 1
H H37 0.0391(6) 0.1912(9) 0.7173(2) 0.05 Uiso d 1.00 1
H H38 0.1931(8) -0.1860(10) 0.7267(3) 0.05 Uiso d 1.00 1
H H39 -0.0450(10) 0.339(2) 1.1130(5) 0.05 Uiso d 1.00 1
H H40 -0.0511(6) 0.3750(10) 0.9759(4) 0.05 Uiso d 1.00 1
H H41 0.1469(7) 0.032(2) 1.1154(3) 0.05 Uiso d 1.00 1
H H42 0.045(3) 0.144(5) 1.1800(10) 0.05 Uiso d 1.00 1
H H43 0.1333(3) 0.456(2) 0.7821(4) 0.05 Uiso d 1.00 1
H H44 0.1475(3) 0.554(2) 0.6542(7) 0.05 Uiso d 1.00 1
H H45 0.0260(5) 0.596(3) 0.5582(5) 0.05 Uiso d 1.00 1
H H46 -0.1083(4) 0.563(3) 0.5956(6) 0.05 Uiso d 1.00 1
H H47 -0.1190(2) 0.463(2) 0.7233(5) 0.05 Uiso d 1.00 1
H H48 0.3304(3) -0.8071(3) 1.0202(3) 0.09 Uiso d 1.00 1
H H49 0.4548(2) -0.6471(4) 1.0672(2) 0.09 Uiso d 1.00 1
H H50 0.42370(10) -0.3786(4) 1.0220(3) 0.09 Uiso d 1.00 1
H H51 0.2223(2) -0.6373(5) 0.9461(2) 0.09 Uiso d 1.00 1
H H52 0.2505(2) -0.7326(4) 1.1834(2) 0.04 Uiso d 1.00 1
H H53 0.3788(2) -0.5865(6) 1.23370(10) 0.04 Uiso d 1.00 1
H H54 0.3555(3) -0.3131(4) 1.1935(2) 0.04 Uiso d 1.00 1
H H55 0.2131(2) -0.2910(4) 1.1170(2) 0.04 Uiso d 1.00 1
H H56 0.14790(10) -0.5501(5) 1.1113(2) 0.04 Uiso d 1.00 1

loop_
_atom_type_symbol
_atom_type_description
_atom_type_scat_dispersion_real
_atom_type_scat_dispersion_imag
_atom_type_scat_source
Fe Fe 0.3102 1.0498 'International Tables for Crystallography (Vol. IV)'
O O 0.0113 0.0790 'International Tables for Crystallography (Vol. IV)'
C C 0.0033 0.0021 'International Tables for Crystallography (Vol. IV)'
N N 0.0063 0.0043 'International Tables for Crystallography (Vol. IV)'
H H . . 'International Tables for Crystallography (Vol. IV)'

loop_
_geom_angle_atom_site_label_1
_geom_angle_atom_site_label_2
_geom_angle_atom_site_label_3
_geom_angle
_geom_angle_publ_flag
C25 Fe35 C26 40.60(12) no
C25 Fe35 C27 68.34(14) no
C25 Fe35 C28 68.40(14) no
C25 Fe35 C29 40.66(13) no
C25 Fe35 C30 107.27(15) no
C25 Fe35 C31 121.22(17) no
C25 Fe35 C32 156.79(16) no
C25 Fe35 C33 160.98(16) no
C25 Fe35 C34 124.13(15) no
C26 Fe35 C27 40.61(12) no
C26 Fe35 C28 68.39(12) no
C26 Fe35 C29 68.36(13) no
C26 Fe35 C30 123.85(15) no
C26 Fe35 C31 107.17(15) no
C26 Fe35 C32 121.27(15) no
C26 Fe35 C33 156.95(15) no
C26 Fe35 C34 160.72(15) no
C27 Fe35 C28 40.67(10) no
C27 Fe35 C29 68.37(14) no
C27 Fe35 C30 160.57(15) no
C27 Fe35 C31 123.92(15) no
C27 Fe35 C32 107.32(15) no
C27 Fe35 C33 121.49(16) no
C27 Fe35 C34 157.21(16) no
C28 Fe35 C29 40.65(13) no
C28 Fe35 C30 157.16(14) no
C28 Fe35 C31 160.80(16) no
C28 Fe35 C32 124.12(16) no
C28 Fe35 C33 107.50(15) no
C28 Fe35 C34 121.64(13) no
C29 Fe35 C30 121.48(15) no
C29 Fe35 C31 156.90(18) no
C29 Fe35 C32 160.96(16) no
C29 Fe35 C33 124.24(15) no
C29 Fe35 C34 107.56(15) no
C30 Fe35 C31 40.83(14) no
C30 Fe35 C32 68.83(14) no
C30 Fe35 C33 68.88(14) no
C30 Fe35 C34 40.89(14) no
C31 Fe35 C32 40.91(16) no
C31 Fe35 C33 68.85(15) no
C31 Fe35 C34 68.77(14) no
C32 Fe35 C33 40.90(14) no
C32 Fe35 C34 68.81(14) no
C33 Fe35 C34 40.92(14) no
C8 N16 C19 122.0(4) no
C2 C1 C6 118.8(4) no
C1 C2 C3 120.6(4) no
C2 C3 C4 119.4(4) no
C2 C3 C8 120.7(4) no
C4 C3 C8 119.1(3) no
C3 C4 C5 120.2(3) no
C3 C4 C7 120.3(3) no
C5 C4 C7 119.4(3) no
C4 C5 C6 120.7(4) no
C4 C5 C17 114.1(3) no
C6 C5 C17 122.0(4) no
C1 C6 C5 118.8(4) no
O15 C7 C4 119.8(4) no
O15 C7 C12 118.7(3) no
C4 C7 C12 118.4(3) no
N16 C8 C3 121.8(3) no
N16 C8 C11 118.7(3) no
C3 C8 C11 118.1(3) no
C10 C9 C14 120.1(5) no
C9 C10 C11 118.9(5) no
C8 C11 C10 122.0(4) no
C8 C11 C12 117.5(3) no
C10 C11 C12 119.9(4) no
C7 C12 C11 119.4(3) no
C7 C12 C13 119.4(4) no
C11 C12 C13 120.0(4) no
C12 C13 C14 119.3(5) no
C9 C14 C13 120.3(4) no
C5 C17 C18 158.2(5) no
C17 C18 C28 156.8(4) no
N16 C19 C20 119.0(4) no
N16 C19 C24 118.2(3) no
C20 C19 C24 119.2(4) no
C19 C20 C21 119.6(4) no
C20 C21 C22 120.0(5) no
C21 C22 C23 120.1(5) no
C22 C23 C24 119.6(4) no
C19 C24 C23 120.1(3) no
Fe35 C25 C26 69.70(16) no
Fe35 C25 C29 69.61(16) no
C26 C25 C29 108.0(2) no
Fe35 C26 C25 69.70(15) no
Fe35 C26 C27 69.70(13) no
C25 C26 C27 108.1(2) no
Fe35 C27 C26 69.69(16) no
Fe35 C27 C28 69.67(15) no
C26 C27 C28 108.0(3) no
Fe35 C28 C18 138.3(2) no
Fe35 C28 C27 69.66(19) no
Fe35 C28 C29 69.61(16) no
C18 C28 C27 122.6(3) no
C18 C28 C29 127.7(3) no
C27 C28 C29 107.9(3) no
Fe35 C29 C25 69.73(15) no
Fe35 C29 C28 69.74(18) no
C25 C29 C28 108.1(2) no
Fe35 C30 C31 69.66(17) no
Fe35 C30 C34 69.54(18) no
C31 C30 C34 108.0(3) no
Fe35 C31 C30 69.52(16) no
Fe35 C31 C32 69.50(17) no
C30 C31 C32 108.0(3) no
Fe35 C32 C31 69.59(17) no
Fe35 C32 C33 69.5(2) no
C31 C32 C33 108.0(3) no
Fe35 C33 C32 69.6(2) no
Fe35 C33 C34 69.58(17) no
C32 C33 C34 108.0(3) no
Fe35 C34 C30 69.57(16) no
Fe35 C34 C33 69.50(17) no
C30 C34 C33 108.0(2) no
C2 C1 H36 121.2(6) no
C6 C1 H36 120.0(7) no
C1 C2 H37 119.2(5) no
C3 C2 H37 120.2(6) no
C1 C6 H38 119.9(7) no
C5 C6 H38 120.9(7) no
C10 C9 H39 119.7(9) no
C14 C9 H39 120.2(8) no
C9 C10 H40 119.9(7) no
C11 C10 H40 120.0(7) no
C12 C13 H41 119.8(7) no
C14 C13 H41 120.0(6) no
C9 C14 H42 120(3) no
C13 C14 H42 120(3) no
C19 C20 H43 120.0(7) no
C21 C20 H43 119.8(7) no
C20 C21 H44 119.9(9) no
C22 C21 H44 120.0(10) no
C21 C22 H45 119.8(8) no
C23 C22 H45 119.8(8) no
C22 C23 H46 120.1(10) no
C24 C23 H46 119.9(8) no
C19 C24 H47 119.8(8) no
C23 C24 H47 119.9(8) no
Fe35 C25 H48 126.0(4) no
C26 C25 H48 126.0(5) no
C29 C25 H48 126.1(5) no
Fe35 C26 H49 126.0(4) no
C25 C26 H49 126.0(4) no
C27 C26 H49 125.9(3) no
Fe35 C27 H50 126.1(4) no
C26 C27 H50 126.1(3) no
C28 C27 H50 125.9(4) no
Fe35 C29 H51 126.1(3) no
C25 C29 H51 126.0(4) no
C28 C29 H51 126.0(4) no
Fe35 C30 H52 126.0(4) no
C31 C30 H52 125.9(4) no
C34 C30 H52 126.1(4) no
Fe35 C31 H53 126.0(3) no
C30 C31 H53 126.0(5) no
C32 C31 H53 126.0(5) no
Fe35 C32 H54 127.1(4) no
C31 C32 H54 126.1(4) no
C33 C32 H54 126.0(4) no
Fe35 C33 H55 126.1(4) no
C32 C33 H55 126.0(4) no
C34 C33 H55 126.0(4) no
Fe35 C34 H56 125.9(3) no
C30 C34 H56 126.0(4) no
C33 C34 H56 126.0(4) no

loop_
_geom_bond_atom_site_label_1
_geom_bond_atom_site_label_2
_geom_bond_distance
_geom_bond_publ_flag
Fe35 C25 2.032(3) no
Fe35 C26 2.032(3) no
Fe35 C27 2.032(3) no
Fe35 C28 2.032(4) no
Fe35 C29 2.030(3) no
Fe35 C30 2.018(4) no
Fe35 C31 2.019(2) no
Fe35 C32 2.018(4) no
Fe35 C33 2.016(4) no
Fe35 C34 2.017(3) no
O15 C7 1.234(6) no
N16 C8 1.300(5) no
N16 C19 1.460(6) no
C1 C2 1.417(7) no
C1 C6 1.411(7) no
C2 C3 1.418(5) no
C3 C4 1.380(5) no
C3 C8 1.505(4) no
C4 C5 1.409(5) no
C4 C7 1.428(5) no
C5 C6 1.414(6) no
C5 C17 1.451(6) no
C7 C12 1.450(5) no
C8 C11 1.487(5) no
C9 C10 1.371(6) no
C9 C14 1.423(9) no
C10 C11 1.358(7) no
C11 C12 1.432(5) no
C12 C13 1.359(5) no
C13 C14 1.363(9) no
C17 C18 1.254(6) no
C18 C28 1.464(5) no
C19 C20 1.407(5) no
C19 C24 1.413(5) no
C20 C21 1.409(9) no
C21 C22 1.409(8) no
C22 C23 1.407(8) no
C23 C24 1.402(8) no
C25 C26 1.410(4) no
C25 C29 1.411(4) no
C26 C27 1.410(4) no
C27 C28 1.412(3) no
C28 C29 1.411(5) no
C30 C31 1.408(5) no
C30 C34 1.409(4) no
C31 C32 1.411(5) no
C32 C33 1.410(5) no
C33 C34 1.410(5) no
C1 H36 0.922(5) no
C2 H37 0.929(9) no
C6 H38 0.928(11) no
C9 H39 0.937(16) no
C10 H40 0.934(10) no
C13 H41 0.932(13) no
C14 H42 0.923(19) no
C20 H43 0.931(7) no
C21 H44 0.930(9) no
C22 H45 0.930(13) no
C23 H46 0.929(12) no
C24 H47 0.928(5) no
C25 H48 0.870(4) no
C26 H49 0.871(4) no
C27 H50 0.870(4) no
C29 H51 0.869(4) no
C30 H52 0.870(5) no
C31 H53 0.869(4) no
C32 H54 0.870(5) no
C33 H55 0.870(5) no
C34 H56 0.871(3) no

loop_
_geom_hbond_atom_site_label_D
_geom_hbond_atom_site_label_H
_geom_hbond_atom_site_label_A
_geom_hbond_site_symmetry_A
_geom_hbond_distance_DH
_geom_hbond_distance_HA
_geom_hbond_distance_DA
_geom_hbond_angle_DHA
C34 H56 Cg1 1_545 0.871(3) 2.855(4) 3.588(4) 142.9(5)

loop_
_geom_torsion_atom_site_label_1
_geom_torsion_atom_site_label_2
_geom_torsion_atom_site_label_3
_geom_torsion_atom_site_label_4
_geom_torsion
_geom_torsion_publ_flag
C32 Fe35 C28 C27 76.3(2) no
C33 Fe35 C28 C27 118.3(2) no
C34 Fe35 C28 C27 160.8(2) no
C25 Fe35 C28 C29 37.70(18) no
C26 Fe35 C28 C29 81.52(18) no
C27 Fe35 C28 C29 119.2(3) no
C30 Fe35 C28 C29 -45.6(4) no
C32 Fe35 C28 C29 -164.5(2) no
C33 Fe35 C28 C29 -122.6(2) no
C34 Fe35 C28 C29 -80.0(2) no
C25 Fe35 C32 C33 -166.3(4) no
C26 Fe35 C32 C33 160.6(2) no
C27 Fe35 C32 C33 118.4(2) no
C28 Fe35 C32 C33 76.9(2) no
C30 Fe35 C32 C33 -81.8(2) no
C26 Fe35 C29 C25 37.65(17) no
C27 Fe35 C29 C25 81.50(19) no
C28 Fe35 C29 C25 119.2(2) no
C30 Fe35 C29 C25 -79.7(2) no
C31 Fe35 C29 C25 -45.4(5) no
C33 Fe35 C29 C25 -164.3(2) no
C34 Fe35 C29 C25 -122.3(2) no
C25 Fe35 C29 C28 -119.2(2) no
C26 Fe35 C29 C28 -81.59(16) no
C27 Fe35 C29 C28 -37.74(15) no
C30 Fe35 C29 C28 161.04(18) no
C31 Fe35 C29 C28 -164.7(4) no
C33 Fe35 C29 C28 76.5(2) no
C34 Fe35 C29 C28 118.43(18) no
C25 Fe35 C30 C31 118.1(2) no
C26 Fe35 C30 C31 76.5(3) no
C28 Fe35 C30 C31 -166.7(4) no
C29 Fe35 C30 C31 160.2(2) no
C32 Fe35 C30 C31 -37.7(2) no
C33 Fe35 C30 C31 -81.7(2) no
C34 Fe35 C30 C31 -119.4(3) no
C25 Fe35 C30 C34 -122.6(2) no
C26 Fe35 C30 C34 -164.1(2) no
C28 Fe35 C30 C34 -47.4(5) no
C29 Fe35 C30 C34 -80.4(2) no
C31 Fe35 C30 C34 119.4(3) no
C32 Fe35 C30 C34 81.7(2) no
C33 Fe35 C30 C34 37.68(19) no
C31 Fe35 C27 C28 -164.5(2) no
C32 Fe35 C27 C28 -122.6(2) no
C33 Fe35 C27 C28 -80.1(2) no
C34 Fe35 C27 C28 -46.2(5) no
C29 Fe35 C34 C33 -122.4(2) no
C30 Fe35 C34 C33 119.5(3) no
C25 Fe35 C31 C30 -80.2(2) no
C26 Fe35 C31 C30 -122.3(2) no
C27 Fe35 C31 C30 -163.7(2) no
C29 Fe35 C31 C30 -47.3(5) no
C32 Fe35 C31 C30 119.5(3) no
C33 Fe35 C31 C30 81.8(2) no
C34 Fe35 C31 C30 37.7(2) no
C25 Fe35 C31 C32 160.3(2) no
C26 Fe35 C31 C32 118.2(2) no
C27 Fe35 C31 C32 76.8(2) no
C27 Fe35 C25 C26 37.66(17) no
C28 Fe35 C25 C26 81.56(18) no
C29 Fe35 C25 C26 119.3(3) no
C30 Fe35 C25 C26 -122.3(2) no
C31 Fe35 C25 C26 -79.8(2) no
C32 Fe35 C25 C26 -45.8(4) no
C34 Fe35 C25 C26 -164.0(2) no
C26 Fe35 C25 C29 -119.3(3) no
C27 Fe35 C25 C29 -81.59(19) no
C28 Fe35 C25 C29 -37.69(17) no
C30 Fe35 C25 C29 118.5(2) no
C31 Fe35 C25 C29 160.9(2) no
C32 Fe35 C25 C29 -165.1(4) no
C34 Fe35 C25 C29 76.7(2) no
C34 Fe35 C32 C31 81.6(2) no
C29 Fe35 C27 C28 37.7(2) no
C32 Fe35 C34 C30 -81.7(2) no
C33 Fe35 C34 C30 -119.5(3) no
C25 Fe35 C34 C33 -164.1(2) no
C31 Fe35 C32 C33 -119.4(3) no
C27 Fe35 C26 C25 -119.3(3) no
C28 Fe35 C26 C25 -81.6(2) no
C29 Fe35 C26 C25 -37.71(18) no
C30 Fe35 C26 C25 76.5(2) no
C31 Fe35 C26 C25 118.2(2) no
C32 Fe35 C26 C25 160.7(2) no
C33 Fe35 C26 C25 -165.6(4) no
C25 Fe35 C26 C27 119.3(3) no
C28 Fe35 C26 C27 37.69(18) no
C29 Fe35 C26 C27 81.6(2) no
C30 Fe35 C26 C27 -164.2(2) no
C31 Fe35 C26 C27 -122.5(2) no
C32 Fe35 C26 C27 -80.0(2) no
C33 Fe35 C26 C27 -46.3(5) no
C29 Fe35 C33 C34 76.8(2) no
C30 Fe35 C33 C34 -37.66(19) no
C31 Fe35 C33 C34 -81.6(2) no
C25 Fe35 C27 C26 -37.65(18) no
C28 Fe35 C27 C26 -119.3(3) no
C29 Fe35 C27 C26 -81.6(2) no
C31 Fe35 C27 C26 76.2(2) no
C32 Fe35 C27 C26 118.1(2) no
C33 Fe35 C27 C26 160.6(2) no
C34 Fe35 C27 C26 -165.5(4) no
C25 Fe35 C27 C28 81.6(2) no
C26 Fe35 C27 C28 119.3(3) no
C29 Fe35 C34 C30 118.1(2) no
C31 Fe35 C34 C30 -37.7(2) no
C34 Fe35 C28 C18 44.3(4) no
C25 Fe35 C28 C27 -81.5(2) no
C27 Fe35 C34 C33 -46.6(5) no
C28 Fe35 C34 C33 -80.1(2) no
C30 Fe35 C28 C27 -164.7(4) no
C31 Fe35 C34 C33 81.8(2) no
C32 Fe35 C34 C33 37.76(19) no
C32 Fe35 C33 C34 -119.3(3) no
C25 Fe35 C28 C18 162.0(3) no
C26 Fe35 C28 C18 -154.2(3) no
C27 Fe35 C28 C18 -116.6(4) no
C29 Fe35 C28 C18 124.3(3) no
C30 Fe35 C28 C18 78.7(6) no
C32 Fe35 C28 C18 -40.3(4) no
C33 Fe35 C28 C18 1.7(4) no
C31 Fe35 C33 C32 37.7(2) no
C34 Fe35 C33 C32 119.3(3) no
C26 Fe35 C28 C27 -37.65(18) no
C29 Fe35 C28 C27 -119.2(3) no
C28 Fe35 C33 C34 118.4(2) no
C34 Fe35 C31 C32 -81.7(2) no
C34 Fe35 C32 C33 -37.8(2) no
C30 Fe35 C33 C32 81.6(2) no
C25 Fe35 C32 C31 -46.9(5) no
C26 Fe35 C32 C31 -80.0(2) no
C27 Fe35 C32 C31 -122.2(2) no
C28 Fe35 C32 C31 -163.74(19) no
C30 Fe35 C32 C31 37.62(19) no
C33 Fe35 C32 C31 119.4(3) no
C29 Fe35 C33 C32 -163.9(2) no
C28 Fe35 C34 C30 160.4(2) no
C29 Fe35 C31 C32 -166.8(4) no
C26 Fe35 C33 C34 -165.8(4) no
C27 Fe35 C33 C34 160.7(2) no
C27 Fe35 C34 C30 -166.1(4) no
C33 Fe35 C31 C32 -37.70(19) no
C30 Fe35 C31 C32 -119.5(3) no
C26 Fe35 C33 C32 -46.5(5) no
C27 Fe35 C33 C32 -80.0(2) no
C28 Fe35 C33 C32 -122.3(2) no
C25 Fe35 C34 C30 76.4(2) no
C19 N16 C8 C3 -24.2(6) no
C19 N16 C8 C11 169.9(3) no
C8 N16 C19 C20 -50.6(6) no
C8 N16 C19 C24 151.0(5) no
C6 C1 C2 C3 -11.1(8) no
C2 C1 C6 C5 13.1(8) no
C1 C2 C3 C4 0.3(7) no
C1 C2 C3 C8 -169.3(4) no
C2 C3 C4 C5 8.3(5) no
C8 C3 C4 C7 -5.0(5) no
C2 C3 C8 N16 -10.8(6) no
C4 C3 C8 N16 179.6(4) no
C4 C3 C8 C11 -14.5(5) no
C2 C3 C8 C11 155.2(4) no
C8 C3 C4 C5 178.1(3) no
C2 C3 C4 C7 -174.8(4) no
C3 C4 C7 C12 26.6(5) no
C5 C4 C7 O15 3.1(6) no
C3 C4 C7 O15 -173.8(4) no
C7 C4 C5 C17 16.9(5) no
C5 C4 C7 C12 -156.5(3) no
C3 C4 C5 C17 -166.1(3) no
C3 C4 C5 C6 -6.2(5) no
C7 C4 C5 C6 176.9(4) no
C6 C5 C17 C18 56.4(14) no
C4 C5 C17 C18 -143.9(12) no
C4 C5 C6 C1 -4.8(7) no
C17 C5 C6 C1 153.6(4) no
O15 C7 C12 C13 4.2(7) no
C4 C7 C12 C11 -28.5(5) no
O15 C7 C12 C11 171.7(4) no
C4 C7 C12 C13 164.0(4) no
C3 C8 C11 C10 -158.7(4) no
C3 C8 C11 C12 12.2(5) no
N16 C8 C11 C10 7.8(6) no
N16 C8 C11 C12 178.6(4) no
C14 C9 C10 C11 -9.8(9) no
C10 C9 C14 C13 5.0(10) no
C9 C10 C11 C8 -175.8(4) no
C9 C10 C11 C12 13.5(7) no
C8 C11 C12 C7 8.7(5) no
C10 C11 C12 C13 -12.8(7) no
C8 C11 C12 C13 176.2(4) no
C10 C11 C12 C7 179.8(4) no
C7 C12 C13 C14 175.2(6) no
C11 C12 C13 C14 7.8(8) no
C12 C13 C14 C9 -4.0(10) no
C5 C17 C18 C28 -173.5(8) no
C17 C18 C28 C29 65.2(11) no
C17 C18 C28 Fe35 -36.7(12) no
C17 C18 C28 C27 -132.3(9) no
N16 C19 C20 C21 -171.6(5) no
N16 C19 C24 C23 172.9(5) no
C24 C19 C20 C21 -13.4(8) no
C20 C19 C24 C23 14.6(8) no
C19 C20 C21 C22 6.1(10) no
C20 C21 C22 C23 0.3(11) no
C21 C22 C23 C24 0.8(12) no
C22 C23 C24 C19 -8.3(10) no
C26 C25 C29 Fe35 -59.4(2) no
Fe35 C25 C29 C28 59.43(19) no
C29 C25 C26 C27 -0.1(3) no
C26 C25 C29 C28 0.1(3) no
C29 C25 C26 Fe35 59.3(2) no
Fe35 C25 C26 C27 -59.4(2) no
C25 C26 C27 C28 0.0(3) no
C25 C26 C27 Fe35 59.4(2) no
Fe35 C26 C27 C28 -59.3(2) no
C26 C27 C28 C29 0.0(3) no
Fe35 C27 C28 C29 -59.3(2) no
Fe35 C27 C28 C18 135.1(3) no
C26 C27 C28 Fe35 59.4(2) no
C26 C27 C28 C18 -165.6(3) no
C27 C28 C29 Fe35 59.4(2) no
C27 C28 C29 C25 -0.1(3) no
C18 C28 C29 C25 164.6(3) no
Fe35 C28 C29 C25 -59.42(18) no
C18 C28 C29 Fe35 -136.0(3) no
Fe35 C30 C31 C32 59.0(2) no
C31 C30 C34 C33 0.2(3) no
Fe35 C30 C34 C33 -59.1(2) no
C31 C30 C34 Fe35 59.2(2) no
C34 C30 C31 Fe35 -59.2(2) no
C34 C30 C31 C32 -0.1(3) no
C30 C31 C32 C33 0.0(3) no
Fe35 C31 C32 C33 59.1(2) no
C30 C31 C32 Fe35 -59.1(2) no
C31 C32 C33 C34 0.1(4) no
C31 C32 C33 Fe35 -59.1(2) no
Fe35 C32 C33 C34 59.2(2) no
C32 C33 C34 C30 -0.2(4) no
Fe35 C33 C34 C30 59.1(2) no
C32 C33 C34 Fe35 -59.3(2) no
